data_2222144
loop_
_publ_author_name
'Ngaini, Zainab'
'Fadzillah, Siti Muhaini Haris'
'Hussain, Hasnain'
'Razak, Ibrahim Abdul'
'Fun, Hoong-Kun'

_publ_section_title
;
 (<i>E</i>)-3-[4-(Hexyloxy)phenyl]-1-(2-hydroxyphenyl)prop-2-en-1-one
;
_journal_coeditor_code SJ2623
_journal_issue 6
_journal_name_full 'Acta Crystallographica Section E'
_journal_page_first o1301
_journal_page_last o1302
_journal_paper_doi 10.1107/S1600536809017577
_journal_volume 65
_journal_year 2009
_chemical_formula_iupac 'C21 H24 O3'
_chemical_formula_moiety 'C21 H24 O3'
_chemical_formula_sum 'C21 H24 O3'
_chemical_formula_weight 324.40
_chemical_name_systematic
;
(<i>E</i>)-3-[4-(Hexyloxy)phenyl]-1-(2-hydroxyphenyl)prop-2-en-1-one
;
_space_group_IT_number 14
_symmetry_cell_setting monoclinic
_symmetry_space_group_name_Hall '-P 2ybc'
_symmetry_space_group_name_H-M 'P 1 21/c 1'
_atom_sites_solution_hydrogens geom
_atom_sites_solution_primary direct
_atom_sites_solution_secondary difmap
_audit_creation_method SHELXL-97
_cell_angle_alpha 90.00
_cell_angle_beta 106.438(2)
_cell_angle_gamma 90.00
_cell_formula_units_Z 4
_cell_length_a 19.6443(5)
_cell_length_b 7.1966(2)
_cell_length_c 12.6520(3)
_cell_measurement_reflns_used 3217
_cell_measurement_temperature 100
_cell_measurement_theta_max 29.98
_cell_measurement_theta_min 3.03
_cell_volume 1715.53(8)
_computing_cell_refinement 'SAINT (Bruker, 2005)'
_computing_data_collection 'APEX2 (Bruker, 2005)'
_computing_data_reduction 'SAINT (Bruker, 2005)'
_computing_molecular_graphics 'SHELXTL (Sheldrick, 2008)'
_computing_publication_material
;
SHELXTL (Sheldrick, 2008) and PLATON (Spek, 2009)
;
_computing_structure_refinement 'SHELXTL (Sheldrick, 2008)'
_computing_structure_solution 'SHELXTL (Sheldrick, 2008)'
_diffrn_ambient_temperature 100
_diffrn_measured_fraction_theta_full 0.996
_diffrn_measured_fraction_theta_max 0.996
_diffrn_measurement_device_type
;
Bruker SMART APEXII CCD area-detector
;
_diffrn_measurement_method '\f and \w'
_diffrn_radiation_monochromator graphite
_diffrn_radiation_source 'sealed tube'
_diffrn_radiation_type MoK\a
_diffrn_radiation_wavelength 0.71073
_diffrn_reflns_av_R_equivalents 0.0567
_diffrn_reflns_av_sigmaI/netI 0.0741
_diffrn_reflns_limit_h_max 27
_diffrn_reflns_limit_h_min -27
_diffrn_reflns_limit_k_max 10
_diffrn_reflns_limit_k_min -9
_diffrn_reflns_limit_l_max 17
_diffrn_reflns_limit_l_min -17
_diffrn_reflns_number 20873
_diffrn_reflns_theta_full 30.11
_diffrn_reflns_theta_max 30.11
_diffrn_reflns_theta_min 1.08
_diffrn_standards_number 0
_exptl_absorpt_coefficient_mu 0.083
_exptl_absorpt_correction_T_max 0.9970
_exptl_absorpt_correction_T_min 0.9622
_exptl_absorpt_correction_type multi-scan
_exptl_absorpt_process_details '(SADABS; Bruker, 2005)'
_exptl_crystal_colour yellow
_exptl_crystal_density_diffrn 1.256
_exptl_crystal_density_method 'not measured'
_exptl_crystal_description needle
_exptl_crystal_F_000 696
_exptl_crystal_size_max 0.47
_exptl_crystal_size_mid 0.12
_exptl_crystal_size_min 0.036
_refine_diff_density_max 0.527
_refine_diff_density_min -0.294
_refine_ls_extinction_method none
_refine_ls_goodness_of_fit_ref 1.054
_refine_ls_hydrogen_treatment mixed
_refine_ls_matrix_type full
_refine_ls_number_parameters 222
_refine_ls_number_reflns 5025
_refine_ls_number_restraints 0
_refine_ls_restrained_S_all 1.054
_refine_ls_R_factor_all 0.1400
_refine_ls_R_factor_gt 0.0700
_refine_ls_shift/su_max_lt 0.001
_refine_ls_shift/su_mean 0.000
_refine_ls_structure_factor_coef Fsqd
_refine_ls_weighting_details 'calc w=1/[\s^2^(Fo^2^)+(0.0907P)^2^] where P=(Fo^2^+2Fc^2^)/3'
_refine_ls_weighting_scheme calc
_refine_ls_wR_factor_gt 0.1526
_refine_ls_wR_factor_ref 0.1896
_reflns_number_gt 2783
_reflns_number_total 5025
_reflns_threshold_expression I>2\s(I)
_cod_data_source_file sj2623.cif
_cod_data_source_block I
_cod_depositor_comments
;
The following automatic conversions were performed:
'_symmetry_cell_setting' value 'Monoclinic' changed to 'monoclinic'
according to '/home/saulius/struct/CIF-dictionaries/cif_core.dic'
dictionary named 'cif_core.dic' version 2.4.1 from 2010-06-29.

Automatic conversion script
Id: cif_fix_enum 1527 2010-12-29 10:47:43Z saulius 

The following automatic conversions were performed:

'_symmetry_cell_setting' value 'Monoclinic' changed to 'monoclinic'
according to /home/saulius/struct/CIF-dictionaries/cif_core.dic
dictionary named 'cif_core.dic' version 2.4.1 from 2010-06-29.

Automatic conversion script
Id: cif_fix_values 1715 2011-07-08 13:25:40Z adriana 
;
_cod_original_sg_symbol_H-M 'P 21/c'
_cod_database_code 2222144
_cod_database_fobs_code 2222144

loop_
_symmetry_equiv_pos_as_xyz
'x, y, z'
'-x, y+1/2, -z+1/2'
'-x, -y, -z'
'x, -y-1/2, z-1/2'

loop_
_atom_site_type_symbol
_atom_site_label
_atom_site_fract_x
_atom_site_fract_y
_atom_site_fract_z
_atom_site_U_iso_or_equiv
_atom_site_adp_type
_atom_site_calc_flag
_atom_site_refinement_flags
_atom_site_occupancy
_atom_site_disorder_assembly
_atom_site_disorder_group
O O1 0.31582(7) 0.61343(19) -0.09249(11) 0.0210(3) Uani d . 1 . .
O O2 0.20488(6) 0.60487(18) -0.03200(11) 0.0203(3) Uani d . 1 . .
O O3 -0.06969(6) 0.61140(17) 0.36275(11) 0.0168(3) Uani d . 1 . .
C C1 0.35907(9) 0.6404(2) 0.20871(16) 0.0159(4) Uani d . 1 . .
H H1A 0.3371 0.6462 0.2648 0.019 Uiso calc R 1 . .
C C2 0.43212(9) 0.6445(3) 0.23554(17) 0.0202(4) Uani d . 1 . .
H H2A 0.4590 0.6512 0.3089 0.024 Uiso calc R 1 . .
C C3 0.46535(9) 0.6386(3) 0.15149(16) 0.0194(4) Uani d . 1 . .
H H3A 0.5146 0.6415 0.1691 0.023 Uiso calc R 1 . .
C C4 0.42582(9) 0.6283(3) 0.04267(16) 0.0175(4) Uani d . 1 . .
H H4A 0.4485 0.6249 -0.0126 0.021 Uiso calc R 1 . .
C C5 0.35182(9) 0.6230(2) 0.01518(15) 0.0149(4) Uani d . 1 . .
C C6 0.31698(9) 0.6276(2) 0.09933(15) 0.0137(4) Uani d . 1 . .
C C7 0.23827(9) 0.6181(2) 0.06736(15) 0.0138(4) Uani d . 1 . .
C C8 0.19935(9) 0.6221(2) 0.15096(16) 0.0146(4) Uani d . 1 . .
H H8A 0.2236 0.6250 0.2256 0.018 Uiso calc R 1 . .
C C9 0.12783(9) 0.6216(2) 0.11734(16) 0.0153(4) Uani d . 1 . .
H H9A 0.1076 0.6215 0.0414 0.018 Uiso calc R 1 . .
C C10 0.07792(8) 0.6213(2) 0.18274(15) 0.0130(4) Uani d . 1 . .
C C11 0.00511(9) 0.6329(2) 0.12710(16) 0.0154(4) Uani d . 1 . .
H H11A -0.0091 0.6438 0.0507 0.018 Uiso calc R 1 . .
C C12 -0.04606(9) 0.6284(3) 0.18360(16) 0.0160(4) Uani d . 1 . .
H H12A -0.0940 0.6344 0.1454 0.019 Uiso calc R 1 . .
C C13 -0.02488(9) 0.6148(2) 0.29733(16) 0.0135(4) Uani d . 1 . .
C C14 0.04731(9) 0.6028(2) 0.35469(16) 0.0156(4) Uani d . 1 . .
H H14A 0.0612 0.5925 0.4311 0.019 Uiso calc R 1 . .
C C15 0.09760(9) 0.6064(2) 0.29794(16) 0.0154(4) Uani d . 1 . .
H H15A 0.1454 0.5988 0.3366 0.019 Uiso calc R 1 . .
C C16 -0.14479(8) 0.6211(3) 0.31008(15) 0.0153(4) Uani d . 1 . .
H H16A -0.1602 0.5148 0.2621 0.018 Uiso calc R 1 . .
H H16B -0.1565 0.7335 0.2664 0.018 Uiso calc R 1 . .
C C17 -0.18025(9) 0.6212(3) 0.40186(15) 0.0151(4) Uani d . 1 . .
H H17A -0.1631 0.7269 0.4496 0.018 Uiso calc R 1 . .
H H17B -0.1667 0.5094 0.4455 0.018 Uiso calc R 1 . .
C C18 -0.26094(9) 0.6306(3) 0.36018(15) 0.0149(4) Uani d . 1 . .
H H18A -0.2785 0.5255 0.3122 0.018 Uiso calc R 1 . .
H H18B -0.2750 0.7434 0.3176 0.018 Uiso calc R 1 . .
C C19 -0.29383(9) 0.6284(3) 0.45638(15) 0.0144(4) Uani d . 1 . .
H H19A -0.2785 0.5166 0.4994 0.017 Uiso calc R 1 . .
H H19B -0.2759 0.7341 0.5037 0.017 Uiso calc R 1 . .
C C20 -0.37459(9) 0.6351(3) 0.42130(16) 0.0162(4) Uani d . 1 . .
H H20A -0.3931 0.5290 0.3747 0.019 Uiso calc R 1 . .
H H20B -0.3904 0.7469 0.3786 0.019 Uiso calc R 1 . .
C C21 -0.40379(9) 0.6331(3) 0.52132(17) 0.0219(5) Uani d . 1 . .
H H21A -0.4547 0.6385 0.4969 0.033 Uiso calc R 1 . .
H H21B -0.3859 0.7386 0.5672 0.033 Uiso calc R 1 . .
H H21C -0.3892 0.5210 0.5626 0.033 Uiso calc R 1 . .
H H1O1 0.2698(14) 0.605(3) -0.094(2) 0.059(9) Uiso d . 1 . .

loop_
_atom_site_aniso_label
_atom_site_aniso_U_11
_atom_site_aniso_U_22
_atom_site_aniso_U_33
_atom_site_aniso_U_12
_atom_site_aniso_U_13
_atom_site_aniso_U_23
O1 0.0199(7) 0.0333(9) 0.0108(7) -0.0030(6) 0.0060(6) 0.0011(6)
O2 0.0166(6) 0.0309(8) 0.0131(7) 0.0007(6) 0.0035(6) 0.0021(6)
O3 0.0115(6) 0.0264(8) 0.0139(7) 0.0003(5) 0.0060(5) -0.0003(6)
C1 0.0167(8) 0.0195(10) 0.0137(10) 0.0012(8) 0.0078(7) 0.0006(8)
C2 0.0174(9) 0.0295(12) 0.0132(10) -0.0017(8) 0.0035(8) 0.0002(9)
C3 0.0142(8) 0.0238(11) 0.0213(11) -0.0006(8) 0.0068(8) 0.0018(9)
C4 0.0179(8) 0.0193(10) 0.0198(11) 0.0006(8) 0.0125(8) 0.0021(9)
C5 0.0203(9) 0.0132(10) 0.0127(10) -0.0009(7) 0.0071(8) 0.0018(8)
C6 0.0149(8) 0.0130(10) 0.0146(10) 0.0012(7) 0.0068(7) 0.0004(8)
C7 0.0154(8) 0.0125(9) 0.0147(10) 0.0010(7) 0.0061(7) 0.0016(8)
C8 0.0149(8) 0.0162(10) 0.0135(10) 0.0005(7) 0.0055(7) 0.0018(8)
C9 0.0164(8) 0.0146(10) 0.0157(10) 0.0012(7) 0.0061(7) 0.0005(8)
C10 0.0122(8) 0.0126(9) 0.0149(10) -0.0001(7) 0.0049(7) -0.0004(8)
C11 0.0162(8) 0.0180(10) 0.0119(10) 0.0012(7) 0.0041(7) 0.0008(8)
C12 0.0120(8) 0.0196(10) 0.0168(10) 0.0023(7) 0.0046(7) 0.0017(9)
C13 0.0135(8) 0.0132(9) 0.0152(10) 0.0000(7) 0.0062(7) -0.0021(8)
C14 0.0152(8) 0.0202(11) 0.0111(10) -0.0004(7) 0.0031(7) 0.0007(8)
C15 0.0115(8) 0.0173(10) 0.0170(10) -0.0010(7) 0.0033(7) -0.0027(8)
C16 0.0102(7) 0.0197(10) 0.0156(10) 0.0000(7) 0.0030(7) -0.0002(8)
C17 0.0145(8) 0.0177(10) 0.0142(10) 0.0016(7) 0.0061(7) 0.0004(8)
C18 0.0148(8) 0.0167(10) 0.0153(10) -0.0005(7) 0.0076(7) -0.0008(8)
C19 0.0148(8) 0.0158(10) 0.0138(10) 0.0000(7) 0.0060(7) 0.0003(8)
C20 0.0150(8) 0.0172(10) 0.0175(10) -0.0002(7) 0.0065(7) 0.0011(8)
C21 0.0176(9) 0.0283(12) 0.0231(12) 0.0018(8) 0.0112(8) 0.0040(10)

loop_
_atom_type_symbol
_atom_type_description
_atom_type_scat_dispersion_real
_atom_type_scat_dispersion_imag
_atom_type_scat_source
C C 0.0033 0.0016 'International Tables Vol C Tables 4.2.6.8 and 6.1.1.4'
H H 0.0000 0.0000 'International Tables Vol C Tables 4.2.6.8 and 6.1.1.4'
O O 0.0106 0.0060 'International Tables Vol C Tables 4.2.6.8 and 6.1.1.4'

loop_
_geom_angle_atom_site_label_1
_geom_angle_atom_site_label_2
_geom_angle_atom_site_label_3
_geom_angle_site_symmetry_1
_geom_angle_site_symmetry_3
_geom_angle
_geom_angle_publ_flag
C5 O1 H1O1 . . 105.5(18) ?
C13 O3 C16 . . 118.03(14) ?
C2 C1 C6 . . 121.83(17) ?
C2 C1 H1A . . 119.1 ?
C6 C1 H1A . . 119.1 ?
C1 C2 C3 . . 119.35(19) ?
C1 C2 H2A . . 120.3 ?
C3 C2 H2A . . 120.3 ?
C4 C3 C2 . . 120.63(17) ?
C4 C3 H3A . . 119.7 ?
C2 C3 H3A . . 119.7 ?
C3 C4 C5 . . 120.20(17) ?
C3 C4 H4A . . 119.9 ?
C5 C4 H4A . . 119.9 ?
O1 C5 C4 . . 117.70(16) ?
O1 C5 C6 . . 122.21(16) ?
C4 C5 C6 . . 120.09(17) ?
C1 C6 C5 . . 117.89(15) ?
C1 C6 C7 . . 123.40(16) ?
C5 C6 C7 . . 118.71(17) ?
O2 C7 C8 . . 119.66(16) ?
O2 C7 C6 . . 119.24(15) ?
C8 C7 C6 . . 121.09(17) ?
C9 C8 C7 . . 118.73(18) ?
C9 C8 H8A . . 120.6 ?
C7 C8 H8A . . 120.6 ?
C8 C9 C10 . . 129.22(19) ?
C8 C9 H9A . . 115.4 ?
C10 C9 H9A . . 115.4 ?
C15 C10 C11 . . 117.84(15) ?
C15 C10 C9 . . 124.12(16) ?
C11 C10 C9 . . 118.03(17) ?
C12 C11 C10 . . 121.51(17) ?
C12 C11 H11A . . 119.2 ?
C10 C11 H11A . . 119.2 ?
C13 C12 C11 . . 119.23(16) ?
C13 C12 H12A . . 120.4 ?
C11 C12 H12A . . 120.4 ?
O3 C13 C12 . . 125.07(15) ?
O3 C13 C14 . . 114.56(16) ?
C12 C13 C14 . . 120.37(16) ?
C15 C14 C13 . . 119.97(17) ?
C15 C14 H14A . . 120.0 ?
C13 C14 H14A . . 120.0 ?
C14 C15 C10 . . 121.08(16) ?
C14 C15 H15A . . 119.5 ?
C10 C15 H15A . . 119.5 ?
O3 C16 C17 . . 106.20(15) ?
O3 C16 H16A . . 110.5 ?
C17 C16 H16A . . 110.5 ?
O3 C16 H16B . . 110.5 ?
C17 C16 H16B . . 110.5 ?
H16A C16 H16B . . 108.7 ?
C16 C17 C18 . . 113.20(15) ?
C16 C17 H17A . . 108.9 ?
C18 C17 H17A . . 108.9 ?
C16 C17 H17B . . 108.9 ?
C18 C17 H17B . . 108.9 ?
H17A C17 H17B . . 107.8 ?
C17 C18 C19 . . 110.86(15) ?
C17 C18 H18A . . 109.5 ?
C19 C18 H18A . . 109.5 ?
C17 C18 H18B . . 109.5 ?
C19 C18 H18B . . 109.5 ?
H18A C18 H18B . . 108.1 ?
C20 C19 C18 . . 114.03(15) ?
C20 C19 H19A . . 108.7 ?
C18 C19 H19A . . 108.7 ?
C20 C19 H19B . . 108.7 ?
C18 C19 H19B . . 108.7 ?
H19A C19 H19B . . 107.6 ?
C19 C20 C21 . . 111.23(16) ?
C19 C20 H20A . . 109.4 ?
C21 C20 H20A . . 109.4 ?
C19 C20 H20B . . 109.4 ?
C21 C20 H20B . . 109.4 ?
H20A C20 H20B . . 108.0 ?
C20 C21 H21A . . 109.5 ?
C20 C21 H21B . . 109.5 ?
H21A C21 H21B . . 109.5 ?
C20 C21 H21C . . 109.5 ?
H21A C21 H21C . . 109.5 ?
H21B C21 H21C . . 109.5 ?

loop_
_geom_bond_atom_site_label_1
_geom_bond_atom_site_label_2
_geom_bond_site_symmetry_2
_geom_bond_distance
_geom_bond_publ_flag
O1 C5 . 1.347(2) ?
O1 H1O1 . 0.90(3) ?
O2 C7 . 1.246(2) ?
O3 C13 . 1.369(2) ?
O3 C16 . 1.438(2) ?
C1 C2 . 1.378(2) ?
C1 C6 . 1.400(3) ?
C1 H1A . 0.9300 ?
C2 C3 . 1.397(3) ?
C2 H2A . 0.9300 ?
C3 C4 . 1.378(3) ?
C3 H3A . 0.9300 ?
C4 C5 . 1.396(2) ?
C4 H4A . 0.9300 ?
C5 C6 . 1.420(2) ?
C6 C7 . 1.485(2) ?
C7 C8 . 1.470(2) ?
C8 C9 . 1.348(2) ?
C8 H8A . 0.9300 ?
C9 C10 . 1.451(2) ?
C9 H9A . 0.9300 ?
C10 C15 . 1.402(3) ?
C10 C11 . 1.406(2) ?
C11 C12 . 1.389(2) ?
C11 H11A . 0.9300 ?
C12 C13 . 1.384(3) ?
C12 H12A . 0.9300 ?
C13 C14 . 1.401(2) ?
C14 C15 . 1.376(2) ?
C14 H14A . 0.9300 ?
C15 H15A . 0.9300 ?
C16 C17 . 1.514(2) ?
C16 H16A . 0.9700 ?
C16 H16B . 0.9700 ?
C17 C18 . 1.524(2) ?
C17 H17A . 0.9700 ?
C17 H17B . 0.9700 ?
C18 C19 . 1.531(2) ?
C18 H18A . 0.9700 ?
C18 H18B . 0.9700 ?
C19 C20 . 1.522(2) ?
C19 H19A . 0.9700 ?
C19 H19B . 0.9700 ?
C20 C21 . 1.530(3) ?
C20 H20A . 0.9700 ?
C20 H20B . 0.9700 ?
C21 H21A . 0.9600 ?
C21 H21B . 0.9600 ?
C21 H21C . 0.9600 ?

loop_
_geom_hbond_atom_site_label_D
_geom_hbond_atom_site_label_H
_geom_hbond_atom_site_label_A
_geom_hbond_site_symmetry_A
_geom_hbond_distance_DH
_geom_hbond_distance_HA
_geom_hbond_distance_DA
_geom_hbond_angle_DHA
_geom_hbond_publ_flag
O1 H1O1 O2 . 0.90(3) 1.68(3) 2.507(2) 152(2) yes
C20 H20A Cg1 2_545 0.97 2.84 3.657(2) 142 yes
C20 H20B Cg1 2_555 0.97 2.78 3.637(2) 147 yes

loop_
_geom_torsion_atom_site_label_1
_geom_torsion_atom_site_label_2
_geom_torsion_atom_site_label_3
_geom_torsion_atom_site_label_4
_geom_torsion_site_symmetry_1
_geom_torsion_site_symmetry_2
_geom_torsion_site_symmetry_3
_geom_torsion_site_symmetry_4
_geom_torsion
_geom_torsion_publ_flag
C6 C1 C2 C3 . . . . 0.9(3) ?
C1 C2 C3 C4 . . . . -0.1(3) ?
C2 C3 C4 C5 . . . . -0.2(3) ?
C3 C4 C5 O1 . . . . 179.86(18) ?
C3 C4 C5 C6 . . . . -0.2(3) ?
C2 C1 C6 C5 . . . . -1.3(3) ?
C2 C1 C6 C7 . . . . 178.43(16) ?
O1 C5 C6 C1 . . . . -179.10(17) ?
C4 C5 C6 C1 . . . . 1.0(3) ?
O1 C5 C6 C7 . . . . 1.1(3) ?
C4 C5 C6 C7 . . . . -178.82(16) ?
C1 C6 C7 O2 . . . . -179.21(18) ?
C5 C6 C7 O2 . . . . 0.6(3) ?
C1 C6 C7 C8 . . . . 0.2(3) ?
C5 C6 C7 C8 . . . . 179.95(16) ?
O2 C7 C8 C9 . . . . -3.6(3) ?
C6 C7 C8 C9 . . . . 177.02(16) ?
C7 C8 C9 C10 . . . . 178.62(18) ?
C8 C9 C10 C15 . . . . -5.4(3) ?
C8 C9 C10 C11 . . . . 175.97(18) ?
C15 C10 C11 C12 . . . . -0.5(3) ?
C9 C10 C11 C12 . . . . 178.26(17) ?
C10 C11 C12 C13 . . . . 0.9(3) ?
C16 O3 C13 C12 . . . . 0.5(2) ?
C16 O3 C13 C14 . . . . -179.34(15) ?
C11 C12 C13 O3 . . . . 179.13(17) ?
C11 C12 C13 C14 . . . . -1.0(3) ?
O3 C13 C14 C15 . . . . -179.48(16) ?
C12 C13 C14 C15 . . . . 0.6(3) ?
C13 C14 C15 C10 . . . . -0.2(3) ?
C11 C10 C15 C14 . . . . 0.1(3) ?
C9 C10 C15 C14 . . . . -178.55(17) ?
C13 O3 C16 C17 . . . . -178.12(14) ?
O3 C16 C17 C18 . . . . -179.87(14) ?
C16 C17 C18 C19 . . . . 179.43(15) ?
C17 C18 C19 C20 . . . . -179.30(15) ?
C18 C19 C20 C21 . . . . -179.83(15) ?

loop_
_cod_related_entry_id
_cod_related_entry_database
_cod_related_entry_code
1 ChemSpider 23290450
